data_4333696
loop_
_publ_author_name
'Peter O. Atolagbe'
'Krista N. Taylor'
'Samantha E. Wood'
'Arnold L. Rheingold'
'Lenora K. Harper'
'Craig A. Bayse'
'Tim J. Brunker'

_publ_section_title
;
 Ruthenium(II) Dichloride Complexes of Chiral, Tetradentate Aminosulfoxide
 Ligands: Stereoisomerism and Redox-Induced Linkage Isomerism
;
_journal_name_full 'Inorganic Chemistry'
_journal_page_first 1170
_journal_page_last 1172
_journal_paper_doi 10.1021/ic302188y
_journal_volume 52
_journal_year 2013
_chemical_formula_sum 'C26 H38 Cl2 N2 O2 Ru S2'
_chemical_formula_weight 646.67
_chemical_name_systematic
; 
 ? 
;
_space_group_IT_number 5
_symmetry_cell_setting monoclinic
_symmetry_space_group_name_Hall 'C 2y'
_symmetry_space_group_name_H-M 'C 1 2 1'
_atom_sites_solution_hydrogens geom
_atom_sites_solution_primary direct
_atom_sites_solution_secondary difmap
_audit_creation_method SHELXL-97
_cell_angle_alpha 90.00
_cell_angle_beta 102.5570(10)
_cell_angle_gamma 90.00
_cell_formula_units_Z 4
_cell_length_a 24.559(2)
_cell_length_b 9.5482(9)
_cell_length_c 11.6554(11)
_cell_measurement_reflns_used 8482
_cell_measurement_temperature 153(2)
_cell_measurement_theta_max 25.67
_cell_measurement_theta_min 2.30
_cell_volume 2667.7(4)
_computing_cell_refinement 'Bruker SAINT'
_computing_data_collection 'Bruker APEX2'
_computing_data_reduction 'Bruker SAINT'
_computing_molecular_graphics 'Bruker SHELXTL'
_computing_publication_material 'Bruker SHELXTL'
_computing_structure_refinement 'SHELXL-97 (Sheldrick, 1997)'
_computing_structure_solution 'SHELXS-97 (Sheldrick, 1990)'
_diffrn_ambient_temperature 153(2)
_diffrn_measured_fraction_theta_full 1.000
_diffrn_measured_fraction_theta_max 0.988
_diffrn_measurement_device_type 'Bruker APEX-II CCD'
_diffrn_measurement_method '\f and \w scans'
_diffrn_radiation_monochromator graphite
_diffrn_radiation_source 'fine-focus sealed tube'
_diffrn_radiation_type MoK\a
_diffrn_radiation_wavelength 0.71073
_diffrn_reflns_av_R_equivalents 0.0281
_diffrn_reflns_av_sigmaI/netI 0.0332
_diffrn_reflns_limit_h_max 28
_diffrn_reflns_limit_h_min -29
_diffrn_reflns_limit_k_max 11
_diffrn_reflns_limit_k_min -11
_diffrn_reflns_limit_l_max 14
_diffrn_reflns_limit_l_min -13
_diffrn_reflns_number 11776
_diffrn_reflns_theta_full 25.00
_diffrn_reflns_theta_max 25.68
_diffrn_reflns_theta_min 1.79
_exptl_absorpt_coefficient_mu 0.973
_exptl_absorpt_correction_T_max 0.8599
_exptl_absorpt_correction_T_min 0.7590
_exptl_absorpt_correction_type multi-scan
_exptl_absorpt_process_details sadabs
_exptl_crystal_colour orange
_exptl_crystal_density_diffrn 1.610
_exptl_crystal_description rod
_exptl_crystal_F_000 1336
_exptl_crystal_size_max 0.30
_exptl_crystal_size_mid 0.22
_exptl_crystal_size_min 0.16
_refine_diff_density_max 0.491
_refine_diff_density_min -0.395
_refine_diff_density_rms 0.058
_refine_ls_abs_structure_details 'Flack H D (1983), Acta Cryst. A39, 876-881'
_refine_ls_abs_structure_Flack -0.017(17)
_refine_ls_extinction_coef 0.00118(12)
_refine_ls_extinction_expression Fc^*^=kFc[1+0.001xFc^2^\l^3^/sin(2\q)]^-1/4^
_refine_ls_extinction_method SHELXL
_refine_ls_goodness_of_fit_ref 1.016
_refine_ls_hydrogen_treatment constr
_refine_ls_matrix_type full
_refine_ls_number_parameters 317
_refine_ls_number_reflns 4772
_refine_ls_number_restraints 1
_refine_ls_restrained_S_all 1.016
_refine_ls_R_factor_all 0.0205
_refine_ls_R_factor_gt 0.0199
_refine_ls_shift/su_max 0.001
_refine_ls_shift/su_mean 0.000
_refine_ls_structure_factor_coef Fsqd
_refine_ls_weighting_details 'calc w=1/[\s^2^(Fo^2^)+(0.0270P)^2^+0.6100P] where P=(Fo^2^+2Fc^2^)/3'
_refine_ls_weighting_scheme calc
_refine_ls_wR_factor_gt 0.0507
_refine_ls_wR_factor_ref 0.0512
_reflns_number_gt 4684
_reflns_number_total 4772
_reflns_threshold_expression >2sigma(I)
_cod_data_source_file ic302188y_si_002_1.cif
_cod_data_source_block towson01
_cod_database_code 4333696

loop_
_symmetry_equiv_pos_as_xyz
'x, y, z'
'-x, y, -z'
'x+1/2, y+1/2, z'
'-x+1/2, y+1/2, -z'

loop_
_atom_site_label
_atom_site_type_symbol
_atom_site_fract_x
_atom_site_fract_y
_atom_site_fract_z
_atom_site_U_iso_or_equiv
_atom_site_adp_type
_atom_site_occupancy
_atom_site_symmetry_multiplicity
_atom_site_calc_flag
_atom_site_refinement_flags
Ru1 Ru 0.206823(7) 0.111932(12) 0.220772(13) 0.01132(6) Uani 1 1 d .
Cl1 Cl 0.20579(2) 0.12406(6) 0.43027(4) 0.01456(12) Uani 1 1 d .
Cl2 Cl 0.20631(2) 0.10295(7) 0.01528(4) 0.01565(12) Uani 1 1 d .
S1 S 0.13999(3) -0.04899(6) 0.19550(5) 0.01381(13) Uani 1 1 d .
S2 S 0.16495(3) 0.32260(6) 0.20405(5) 0.01367(13) Uani 1 1 d .
O1 O 0.12603(7) -0.13037(17) 0.08467(15) 0.0170(4) Uani 1 1 d .
O2 O 0.13512(8) 0.37200(17) 0.29384(14) 0.0186(4) Uani 1 1 d .
N1 N 0.26068(9) -0.0689(2) 0.26179(16) 0.0133(4) Uani 1 1 d .
N2 N 0.28536(9) 0.2259(2) 0.25885(17) 0.0141(4) Uani 1 1 d .
C1 C 0.07354(10) -0.0161(2) 0.2323(2) 0.0161(5) Uani 1 1 d .
C2 C 0.02698(11) -0.0742(3) 0.1602(2) 0.0210(6) Uani 1 1 d .
H2B H 0.0310 -0.1353 0.0983 0.025 Uiso 1 1 calc R
C3 C -0.02573(11) -0.0429(3) 0.1784(2) 0.0243(6) Uani 1 1 d .
H3A H -0.0577 -0.0815 0.1275 0.029 Uiso 1 1 calc R
C4 C -0.03234(11) 0.0435(3) 0.2696(2) 0.0218(6) Uani 1 1 d .
C5 C 0.01561(10) 0.1013(3) 0.3415(2) 0.0223(5) Uani 1 1 d .
H5A H 0.0118 0.1606 0.4047 0.027 Uiso 1 1 calc R
C6 C 0.06843(11) 0.0742(3) 0.3230(2) 0.0216(6) Uani 1 1 d .
H6A H 0.1004 0.1164 0.3711 0.026 Uiso 1 1 calc R
C7 C -0.08925(11) 0.0844(3) 0.2869(3) 0.0279(6) Uani 1 1 d .
H7A H -0.1179 0.0348 0.2298 0.042 Uiso 1 1 calc R
H7B H -0.0944 0.1857 0.2755 0.042 Uiso 1 1 calc R
H7C H -0.0925 0.0596 0.3667 0.042 Uiso 1 1 calc R
C8 C 0.12185(11) 0.3797(3) 0.0673(2) 0.0160(5) Uani 1 1 d .
C9 C 0.08608(11) 0.2856(2) 0.0001(2) 0.0195(5) Uani 1 1 d .
H9A H 0.0893 0.1882 0.0172 0.023 Uiso 1 1 calc R
C10 C 0.04519(11) 0.3347(3) -0.0929(2) 0.0204(5) Uani 1 1 d .
H10A H 0.0206 0.2696 -0.1395 0.024 Uiso 1 1 calc R
C11 C 0.03932(10) 0.4769(3) -0.1197(2) 0.0174(5) Uani 1 1 d .
C12 C 0.07680(11) 0.5699(2) -0.0501(2) 0.0192(6) Uani 1 1 d .
H12A H 0.0741 0.6673 -0.0673 0.023 Uiso 1 1 calc R
C13 C 0.11757(11) 0.5228(2) 0.0427(2) 0.0183(5) Uani 1 1 d .
H13A H 0.1425 0.5871 0.0894 0.022 Uiso 1 1 calc R
C14 C -0.00566(11) 0.5289(3) -0.2190(2) 0.0223(6) Uani 1 1 d .
H14A H -0.0280 0.4495 -0.2564 0.033 Uiso 1 1 calc R
H14B H 0.0113 0.5765 -0.2770 0.033 Uiso 1 1 calc R
H14C H -0.0297 0.5946 -0.1886 0.033 Uiso 1 1 calc R
C15 C 0.17226(10) -0.1732(2) 0.3101(2) 0.0159(5) Uani 1 1 d .
H15A H 0.1570 -0.1574 0.3809 0.019 Uiso 1 1 calc R
H15B H 0.1623 -0.2698 0.2822 0.019 Uiso 1 1 calc R
C16 C 0.23613(10) -0.1598(2) 0.3437(2) 0.0161(5) Uani 1 1 d .
H16A H 0.2469 -0.1207 0.4241 0.019 Uiso 1 1 calc R
H16B H 0.2526 -0.2546 0.3454 0.019 Uiso 1 1 calc R
C17 C 0.26567(11) -0.1599(2) 0.1603(2) 0.0183(5) Uani 1 1 d .
H17A H 0.2910 -0.2380 0.1884 0.027 Uiso 1 1 calc R
H17B H 0.2805 -0.1049 0.1031 0.027 Uiso 1 1 calc R
H17C H 0.2288 -0.1966 0.1229 0.027 Uiso 1 1 calc R
C18 C 0.31953(10) -0.0161(2) 0.3158(2) 0.0157(5) Uani 1 1 d .
H18A H 0.3411 -0.0225 0.2524 0.019 Uiso 1 1 calc R
C19 C 0.35122(10) -0.1061(2) 0.4188(2) 0.0176(5) Uani 1 1 d .
H19A H 0.3326 -0.0987 0.4859 0.021 Uiso 1 1 calc R
H19B H 0.3503 -0.2055 0.3944 0.021 Uiso 1 1 calc R
C20 C 0.41160(11) -0.0579(3) 0.4573(2) 0.0217(5) Uani 1 1 d .
H20A H 0.4310 -0.0709 0.3919 0.026 Uiso 1 1 calc R
H20B H 0.4310 -0.1153 0.5246 0.026 Uiso 1 1 calc R
C21 C 0.41383(10) 0.0966(3) 0.4930(2) 0.0218(5) Uani 1 1 d .
H21A H 0.4532 0.1276 0.5155 0.026 Uiso 1 1 calc R
H21B H 0.3968 0.1085 0.5619 0.026 Uiso 1 1 calc R
C22 C 0.38243(11) 0.1864(3) 0.3909(2) 0.0203(5) Uani 1 1 d .
H22A H 0.4008 0.1787 0.3235 0.024 Uiso 1 1 calc R
H22B H 0.3836 0.2859 0.4154 0.024 Uiso 1 1 calc R
C23 C 0.32155(10) 0.1379(2) 0.35363(19) 0.0149(5) Uani 1 1 d .
H23A H 0.3050 0.1434 0.4247 0.018 Uiso 1 1 calc R
C24 C 0.31361(11) 0.2453(3) 0.1578(2) 0.0179(5) Uani 1 1 d .
H24A H 0.3482 0.2983 0.1843 0.027 Uiso 1 1 calc R
H24B H 0.2888 0.2968 0.0946 0.027 Uiso 1 1 calc R
H24C H 0.3222 0.1535 0.1286 0.027 Uiso 1 1 calc R
C25 C 0.27387(11) 0.3666(2) 0.3038(2) 0.0163(5) Uani 1 1 d .
H25A H 0.3077 0.4258 0.3138 0.020 Uiso 1 1 calc R
H25B H 0.2639 0.3568 0.3813 0.020 Uiso 1 1 calc R
C26 C 0.22601(10) 0.4353(2) 0.2171(2) 0.0177(5) Uani 1 1 d .
H26A H 0.2358 0.4462 0.1396 0.021 Uiso 1 1 calc R
H26B H 0.2182 0.5291 0.2458 0.021 Uiso 1 1 calc R

loop_
_atom_site_aniso_label
_atom_site_aniso_U_11
_atom_site_aniso_U_22
_atom_site_aniso_U_33
_atom_site_aniso_U_23
_atom_site_aniso_U_13
_atom_site_aniso_U_12
Ru1 0.01256(11) 0.01062(9) 0.01081(9) 0.00022(7) 0.00258(6) 0.00045(8)
Cl1 0.0158(3) 0.0160(3) 0.0120(2) -0.0015(3) 0.00337(19) -0.0006(3)
Cl2 0.0191(3) 0.0162(2) 0.0118(2) 0.0012(3) 0.0037(2) 0.0008(3)
S1 0.0154(3) 0.0119(3) 0.0138(3) -0.0002(2) 0.0023(2) -0.0003(2)
S2 0.0142(3) 0.0120(2) 0.0141(3) -0.0002(2) 0.0017(2) 0.0011(2)
O1 0.0187(10) 0.0168(8) 0.0154(9) -0.0049(7) 0.0032(7) -0.0023(7)
O2 0.0197(10) 0.0198(8) 0.0167(9) 0.0003(7) 0.0048(7) 0.0058(8)
N1 0.0155(12) 0.0144(10) 0.0102(10) -0.0004(8) 0.0035(8) 0.0013(8)
N2 0.0158(11) 0.0127(10) 0.0136(10) 0.0018(8) 0.0031(8) 0.0011(8)
C1 0.0171(14) 0.0132(11) 0.0187(12) 0.0037(9) 0.0055(10) -0.0001(10)
C2 0.0197(15) 0.0173(12) 0.0264(14) -0.0036(10) 0.0059(11) -0.0001(10)
C3 0.0191(15) 0.0182(12) 0.0346(15) -0.0049(11) 0.0036(11) -0.0055(11)
C4 0.0187(15) 0.0166(11) 0.0315(15) 0.0021(10) 0.0084(11) -0.0023(11)
C5 0.0211(13) 0.0271(12) 0.0199(11) -0.0045(12) 0.0072(9) -0.0007(13)
C6 0.0206(15) 0.0237(14) 0.0198(13) -0.0050(9) 0.0028(11) -0.0036(10)
C7 0.0198(15) 0.0229(15) 0.0432(16) -0.0080(11) 0.0115(12) -0.0027(11)
C8 0.0168(14) 0.0153(11) 0.0150(12) -0.0006(9) 0.0012(10) 0.0026(10)
C9 0.0214(15) 0.0137(11) 0.0230(13) 0.0012(9) 0.0037(10) 0.0006(10)
C10 0.0188(15) 0.0183(11) 0.0220(13) -0.0044(10) 0.0002(10) -0.0020(10)
C11 0.0126(13) 0.0225(12) 0.0178(12) 0.0013(10) 0.0046(10) 0.0021(10)
C12 0.0196(14) 0.0162(12) 0.0215(13) 0.0038(9) 0.0041(11) 0.0012(9)
C13 0.0189(15) 0.0155(12) 0.0193(13) 0.0000(9) 0.0012(10) -0.0015(10)
C14 0.0181(15) 0.0262(14) 0.0216(14) 0.0027(10) 0.0018(11) 0.0020(11)
C15 0.0179(14) 0.0132(10) 0.0166(12) 0.0032(9) 0.0040(10) -0.0007(10)
C16 0.0191(14) 0.0133(11) 0.0153(11) 0.0042(9) 0.0026(10) 0.0016(10)
C17 0.0251(15) 0.0162(12) 0.0141(12) -0.0024(9) 0.0050(10) 0.0055(10)
C18 0.0142(14) 0.0189(12) 0.0153(12) -0.0006(9) 0.0062(10) 0.0017(10)
C19 0.0185(14) 0.0161(12) 0.0183(12) 0.0049(10) 0.0040(10) 0.0037(10)
C20 0.0164(14) 0.0255(13) 0.0225(13) 0.0067(10) 0.0024(10) 0.0097(11)
C21 0.0147(13) 0.0263(13) 0.0222(12) 0.0008(12) -0.0008(10) 0.0011(12)
C22 0.0161(14) 0.0229(13) 0.0201(13) 0.0003(10) 0.0001(10) 0.0003(11)
C23 0.0151(13) 0.0154(12) 0.0136(10) 0.0027(9) 0.0016(9) 0.0008(9)
C24 0.0176(14) 0.0205(12) 0.0167(12) 0.0005(10) 0.0064(10) -0.0003(10)
C25 0.0167(14) 0.0139(11) 0.0173(12) -0.0005(9) 0.0019(10) -0.0008(10)
C26 0.0161(14) 0.0107(11) 0.0254(14) 0.0001(9) 0.0027(10) -0.0009(10)

loop_
_atom_type_symbol
_atom_type_description
_atom_type_scat_dispersion_real
_atom_type_scat_dispersion_imag
_atom_type_scat_source
C C 0.0033 0.0016 'International Tables Vol C Tables 4.2.6.8 and 6.1.1.4'
H H 0.0000 0.0000 'International Tables Vol C Tables 4.2.6.8 and 6.1.1.4'
N N 0.0061 0.0033 'International Tables Vol C Tables 4.2.6.8 and 6.1.1.4'
O O 0.0106 0.0060 'International Tables Vol C Tables 4.2.6.8 and 6.1.1.4'
S S 0.1246 0.1234 'International Tables Vol C Tables 4.2.6.8 and 6.1.1.4'
Cl Cl 0.1484 0.1585 'International Tables Vol C Tables 4.2.6.8 and 6.1.1.4'
Ru Ru -1.2594 0.8363 'International Tables Vol C Tables 4.2.6.8 and 6.1.1.4'

loop_
_geom_angle_atom_site_label_1
_geom_angle_atom_site_label_2
_geom_angle_atom_site_label_3
_geom_angle
N1 Ru1 N2 83.20(8)
N1 Ru1 S1 82.88(6)
N2 Ru1 S1 166.04(5)
N1 Ru1 S2 168.22(5)
N2 Ru1 S2 86.49(6)
S1 Ru1 S2 107.25(3)
N1 Ru1 Cl2 93.58(5)
N2 Ru1 Cl2 91.93(5)
S1 Ru1 Cl2 89.97(2)
S2 Ru1 Cl2 92.44(2)
N1 Ru1 Cl1 87.47(5)
N2 Ru1 Cl1 88.50(5)
S1 Ru1 Cl1 89.85(2)
S2 Ru1 Cl1 86.59(2)
Cl2 Ru1 Cl1 178.91(2)
O1 S1 C1 104.42(11)
O1 S1 C15 106.09(10)
C1 S1 C15 102.10(11)
O1 S1 Ru1 120.16(8)
C1 S1 Ru1 121.94(8)
C15 S1 Ru1 99.28(8)
O2 S2 C8 104.14(11)
O2 S2 C26 106.11(11)
C8 S2 C26 102.13(11)
O2 S2 Ru1 120.77(7)
C8 S2 Ru1 121.25(8)
C26 S2 Ru1 99.68(8)
C17 N1 C16 106.16(18)
C17 N1 C18 106.50(19)
C16 N1 C18 113.62(18)
C17 N1 Ru1 116.15(14)
C16 N1 Ru1 106.84(14)
C18 N1 Ru1 107.79(14)
C25 N2 C24 108.61(18)
C25 N2 C23 111.73(18)
C24 N2 C23 110.05(19)
C25 N2 Ru1 107.18(15)
C24 N2 Ru1 116.22(14)
C23 N2 Ru1 103.01(13)
C2 C1 C6 120.8(2)
C2 C1 S1 117.28(19)
C6 C1 S1 121.65(19)
C1 C2 C3 119.8(2)
C4 C3 C2 121.0(2)
C3 C4 C5 118.1(2)
C3 C4 C7 121.7(2)
C5 C4 C7 120.0(2)
C6 C5 C4 121.8(2)
C5 C6 C1 118.4(2)
C9 C8 C13 120.8(2)
C9 C8 S2 119.15(19)
C13 C8 S2 118.89(19)
C8 C9 C10 119.2(2)
C9 C10 C11 121.7(2)
C10 C11 C12 117.7(2)
C10 C11 C14 121.2(2)
C12 C11 C14 121.1(2)
C13 C12 C11 121.3(2)
C12 C13 C8 119.3(2)
C16 C15 S1 112.78(16)
N1 C16 C15 114.37(18)
N1 C18 C23 113.7(2)
N1 C18 C19 114.1(2)
C23 C18 C19 109.30(18)
C20 C19 C18 110.77(19)
C19 C20 C21 110.2(2)
C20 C21 C22 110.25(19)
C21 C22 C23 110.2(2)
N2 C23 C18 110.21(18)
N2 C23 C22 114.84(19)
C18 C23 C22 109.9(2)
N2 C25 C26 109.45(18)
C25 C26 S2 107.66(16)

loop_
_geom_bond_atom_site_label_1
_geom_bond_atom_site_label_2
_geom_bond_distance
Ru1 N1 2.164(2)
Ru1 N2 2.175(2)
Ru1 S1 2.2208(6)
Ru1 S2 2.2482(6)
Ru1 Cl2 2.3939(5)
Ru1 Cl1 2.4502(5)
S1 O1 1.4824(17)
S1 C1 1.803(3)
S1 C15 1.833(2)
S2 O2 1.4791(18)
S2 C8 1.796(3)
S2 C26 1.825(2)
N1 C17 1.495(3)
N1 C16 1.510(3)
N1 C18 1.531(3)
N2 C25 1.491(3)
N2 C24 1.503(3)
N2 C23 1.513(3)
C1 C2 1.380(3)
C1 C6 1.391(3)
C2 C3 1.389(4)
C3 C4 1.382(4)
C4 C5 1.402(3)
C4 C7 1.507(4)
C5 C6 1.385(4)
C8 C9 1.376(3)
C8 C13 1.395(3)
C9 C10 1.390(3)
C10 C11 1.394(3)
C11 C12 1.403(3)
C11 C14 1.500(3)
C12 C13 1.380(3)
C15 C16 1.537(3)
C18 C23 1.533(3)
C18 C19 1.543(3)
C19 C20 1.524(3)
C20 C21 1.530(4)
C21 C22 1.532(3)
C22 C23 1.535(3)
C25 C26 1.522(3)
